data_2238193
loop_
_publ_author_name
'Kanchanadevi, J.'
'Anbalagan, G.'
'Kannan, D.'
'Gunasekaran, B.'
'Manivannan, V.'
'Bakthadoss, N.'

_publ_section_title
;
 Methyl
 11,14,16-triphenyl-8,12-dioxa-14,15-diazatetracyclo[8.7.0.0^2,7^.0^13,17^]heptadeca-2(7),3,5,13(17),15-pentaene-10-carboxylate
;
_journal_coeditor_code IS5278
_journal_issue 7
_journal_name_full 'Acta Crystallographica Section E'
_journal_page_first o1035
_journal_paper_doi 10.1107/S1600536813015213
_journal_volume 69
_journal_year 2013
_chemical_formula_iupac 'C33 H26 N2 O4'
_chemical_formula_moiety 'C33 H26 N2 O4'
_chemical_formula_sum 'C33 H26 N2 O4'
_chemical_formula_weight 514.56
_chemical_name_systematic
;Methyl
11,14,16-triphenyl-8,12-dioxa-14,15-diazatetracyclo[8.7.0.0^2,7^.0^13,17^]heptadeca-2(7),3,5,13(17),15-pentaene-10-carboxylate
;
_space_group_IT_number 14
_symmetry_cell_setting monoclinic
_symmetry_space_group_name_Hall '-P 2yn'
_symmetry_space_group_name_H-M 'P 1 21/n 1'
_atom_sites_solution_hydrogens geom
_atom_sites_solution_primary direct
_atom_sites_solution_secondary difmap
_audit_creation_method SHELXL97
_cell_angle_alpha 90.000
_cell_angle_beta 105.797(5)
_cell_angle_gamma 90.000
_cell_formula_units_Z 4
_cell_length_a 11.916(5)
_cell_length_b 10.876(5)
_cell_length_c 21.153(5)
_cell_measurement_reflns_used 9160
_cell_measurement_temperature 295(2)
_cell_measurement_theta_max 25.10
_cell_measurement_theta_min 2.26
_cell_volume 2637.9(18)
_computing_cell_refinement 'SAINT (Bruker, 2008)'
_computing_data_collection 'APEX2 (Bruker, 2008)'
_computing_data_reduction 'SAINT (Bruker, 2008)'
_computing_molecular_graphics 'PLATON (Spek, 2009)'
_computing_publication_material 'SHELXL97 (Sheldrick, 2008)'
_computing_structure_refinement 'SHELXL97 (Sheldrick, 2008)'
_computing_structure_solution 'SHELXS97 (Sheldrick, 2008)'
_diffrn_ambient_temperature 295(2)
_diffrn_detector_area_resol_mean 0
_diffrn_measured_fraction_theta_full 0.979
_diffrn_measured_fraction_theta_max 0.979
_diffrn_measurement_device_type 'Bruker APEXII CCD'
_diffrn_measurement_method '\w and \f'
_diffrn_radiation_monochromator graphite
_diffrn_radiation_source 'fine-focus sealed tube'
_diffrn_radiation_type MoK\a
_diffrn_radiation_wavelength 0.71073
_diffrn_reflns_av_R_equivalents 0.0500
_diffrn_reflns_av_sigmaI/netI 0.0283
_diffrn_reflns_limit_h_max 14
_diffrn_reflns_limit_h_min -14
_diffrn_reflns_limit_k_max 12
_diffrn_reflns_limit_k_min -12
_diffrn_reflns_limit_l_max 24
_diffrn_reflns_limit_l_min -24
_diffrn_reflns_number 40448
_diffrn_reflns_theta_full 25.10
_diffrn_reflns_theta_max 25.10
_diffrn_reflns_theta_min 2.26
_diffrn_standards_interval_count 0
_diffrn_standards_interval_time 0
_exptl_absorpt_coefficient_mu 0.086
_exptl_absorpt_correction_T_max 0.9830
_exptl_absorpt_correction_T_min 0.9800
_exptl_absorpt_correction_type multi-scan
_exptl_absorpt_process_details '(SADABS; Sheldrick, 1996)'
_exptl_crystal_colour Colourless
_exptl_crystal_density_diffrn 1.296
_exptl_crystal_density_method 'not measured'
_exptl_crystal_description Block
_exptl_crystal_F_000 1080
_exptl_crystal_size_max 0.30
_exptl_crystal_size_mid 0.20
_exptl_crystal_size_min 0.20
_refine_diff_density_max 0.219
_refine_diff_density_min -0.152
_refine_ls_extinction_coef 0.0055(11)
_refine_ls_extinction_expression Fc^*^=kFc[1+0.001xFc^2^\l^3^/sin(2\q)]^-1/4^
_refine_ls_extinction_method SHELXL
_refine_ls_goodness_of_fit_ref 1.014
_refine_ls_hydrogen_treatment constr
_refine_ls_matrix_type full
_refine_ls_number_parameters 354
_refine_ls_number_reflns 4605
_refine_ls_number_restraints 0
_refine_ls_restrained_S_all 1.014
_refine_ls_R_factor_all 0.0624
_refine_ls_R_factor_gt 0.0401
_refine_ls_shift/su_max 0.000
_refine_ls_shift/su_mean 0.000
_refine_ls_structure_factor_coef Fsqd
_refine_ls_weighting_details 'calc w=1/[\s^2^(Fo^2^)+(0.0765P)^2^+0.2117P] where P=(Fo^2^+2Fc^2^)/3'
_refine_ls_weighting_scheme calc
_refine_ls_wR_factor_gt 0.1117
_refine_ls_wR_factor_ref 0.1288
_reflns_number_gt 3289
_reflns_number_total 4605
_reflns_threshold_expression >2sigma(I)
_cod_data_source_file is5278.cif
_cod_data_source_block I
_cod_original_sg_symbol_H-M 'P 21/n'
_cod_database_code 2238193
_cod_database_fobs_code 2238193

loop_
_symmetry_equiv_pos_as_xyz
'x, y, z'
'-x+1/2, y+1/2, -z+1/2'
'-x, -y, -z'
'x-1/2, -y-1/2, z-1/2'

loop_
_atom_site_type_symbol
_atom_site_label
_atom_site_fract_x
_atom_site_fract_y
_atom_site_fract_z
_atom_site_U_iso_or_equiv
_atom_site_adp_type
_atom_site_calc_flag
_atom_site_refinement_flags
_atom_site_occupancy
_atom_site_symmetry_multiplicity
C C1 0.05478(14) 0.91979(14) -0.10983(8) 0.0365(4) Uani d . 1 1
C C2 -0.00894(17) 0.91873(17) -0.17503(8) 0.0485(5) Uani d . 1 1
H H2 -0.0865 0.8936 -0.1868 0.058 Uiso calc R 1 1
C C3 0.0436(2) 0.9554(2) -0.22240(9) 0.0640(6) Uani d . 1 1
H H3 0.0008 0.9555 -0.2663 0.077 Uiso calc R 1 1
C C4 0.1577(2) 0.9914(2) -0.20573(11) 0.0709(6) Uani d . 1 1
H H4 0.1929 1.0147 -0.2381 0.085 Uiso calc R 1 1
C C5 0.21952(19) 0.9930(2) -0.14101(11) 0.0678(6) Uani d . 1 1
H H5 0.2970 1.0184 -0.1295 0.081 Uiso calc R 1 1
C C6 0.16912(16) 0.95781(18) -0.09264(9) 0.0525(5) Uani d . 1 1
H H6 0.2119 0.9597 -0.0487 0.063 Uiso calc R 1 1
C C7 0.04554(14) 0.84233(14) 0.00130(8) 0.0340(4) Uani d . 1 1
C C8 0.18737(14) 0.83563(15) 0.10115(8) 0.0365(4) Uani d . 1 1
H H8 0.1595 0.9084 0.1196 0.044 Uiso calc R 1 1
C C9 0.31735(15) 0.83154(16) 0.12662(8) 0.0414(4) Uani d . 1 1
C C10 0.38724(16) 0.77182(19) 0.09357(10) 0.0559(5) Uani d . 1 1
H H10 0.3532 0.7349 0.0532 0.067 Uiso calc R 1 1
C C11 0.50601(18) 0.7664(2) 0.11951(13) 0.0738(7) Uani d . 1 1
H H11 0.5519 0.7268 0.0966 0.089 Uiso calc R 1 1
C C12 0.5564(2) 0.8188(3) 0.17848(14) 0.0864(9) Uani d . 1 1
H H12 0.6365 0.8122 0.1968 0.104 Uiso calc R 1 1
C C13 0.4900(2) 0.8812(3) 0.21107(12) 0.0845(8) Uani d . 1 1
H H13 0.5255 0.9191 0.2509 0.101 Uiso calc R 1 1
C C14 0.37027(18) 0.8886(2) 0.18530(10) 0.0611(6) Uani d . 1 1
H H14 0.3256 0.9320 0.2076 0.073 Uiso calc R 1 1
C C15 0.12185(14) 0.72167(14) 0.11748(7) 0.0342(4) Uani d . 1 1
O O2 0.08181(11) 0.50306(10) 0.08741(7) 0.0573(4) Uani d . 1 1
C C17 -0.02322(16) 0.51735(15) 0.09970(8) 0.0433(4) Uani d . 1 1
C C18 -0.07915(18) 0.40980(18) 0.10863(9) 0.0550(5) Uani d . 1 1
H H18 -0.0453 0.3342 0.1045 0.066 Uiso calc R 1 1
C C19 -0.18357(19) 0.4139(2) 0.12349(10) 0.0625(6) Uani d . 1 1
H H19 -0.2216 0.3412 0.1283 0.075 Uiso calc R 1 1
C C20 -0.23285(18) 0.5254(2) 0.13141(10) 0.0618(6) Uani d . 1 1
H H20 -0.3031 0.5285 0.1426 0.074 Uiso calc R 1 1
C C21 -0.17688(16) 0.63237(18) 0.12258(9) 0.0518(5) Uani d . 1 1
H H21 -0.2099 0.7076 0.1283 0.062 Uiso calc R 1 1
C C22 -0.07280(14) 0.63042(15) 0.10545(8) 0.0381(4) Uani d . 1 1
C C23 -0.01121(14) 0.74599(14) 0.09516(8) 0.0340(4) Uani d . 1 1
H H23 -0.0295 0.8107 0.1230 0.041 Uiso calc R 1 1
C C24 -0.03910(14) 0.79328(14) 0.02535(8) 0.0332(4) Uani d . 1 1
C C25 -0.14127(14) 0.80602(14) -0.02772(8) 0.0354(4) Uani d . 1 1
C C26 -0.26381(14) 0.77063(16) -0.03464(8) 0.0393(4) Uani d . 1 1
C C27 -0.29485(17) 0.64951(17) -0.03038(9) 0.0502(5) Uani d . 1 1
H H27 -0.2372 0.5894 -0.0199 0.060 Uiso calc R 1 1
C C28 -0.4097(2) 0.6165(2) -0.04147(11) 0.0685(6) Uani d . 1 1
H H28 -0.4294 0.5342 -0.0392 0.082 Uiso calc R 1 1
C C29 -0.4949(2) 0.7035(3) -0.05576(13) 0.0823(8) Uani d . 1 1
H H29 -0.5726 0.6809 -0.0625 0.099 Uiso calc R 1 1
C C30 -0.46592(19) 0.8242(3) -0.06011(13) 0.0828(8) Uani d . 1 1
H H30 -0.5241 0.8838 -0.0700 0.099 Uiso calc R 1 1
C C31 -0.35080(16) 0.85816(19) -0.04987(10) 0.0589(6) Uani d . 1 1
H H31 -0.3318 0.9404 -0.0533 0.071 Uiso calc R 1 1
C C32 0.16275(15) 0.70167(16) 0.19162(8) 0.0397(4) Uani d . 1 1
C C33 0.1692(2) 0.7890(3) 0.29487(10) 0.0889(9) Uani d . 1 1
H H33A 0.1394 0.7163 0.3103 0.133 Uiso calc R 1 1
H H33B 0.1411 0.8604 0.3125 0.133 Uiso calc R 1 1
H H33C 0.2529 0.7878 0.3089 0.133 Uiso calc R 1 1
N N1 -0.11824(12) 0.85767(12) -0.07964(7) 0.0383(4) Uani d . 1 1
N N2 -0.00009(11) 0.88050(12) -0.06145(6) 0.0348(3) Uani d . 1 1
O O1 0.16074(9) 0.85152(10) 0.03056(5) 0.0396(3) Uani d . 1 1
C C16 0.14938(15) 0.60844(15) 0.08254(9) 0.0414(4) Uani d . 1 1
H H16A 0.1373 0.6280 0.0364 0.050 Uiso calc R 1 1
H H16B 0.2312 0.5884 0.1005 0.050 Uiso calc R 1 1
O O3 0.21895(13) 0.61598(12) 0.21744(6) 0.0634(4) Uani d . 1 1
O O4 0.13024(12) 0.79288(12) 0.22348(6) 0.0590(4) Uani d . 1 1

loop_
_atom_site_aniso_label
_atom_site_aniso_U_11
_atom_site_aniso_U_22
_atom_site_aniso_U_33
_atom_site_aniso_U_12
_atom_site_aniso_U_13
_atom_site_aniso_U_23
C1 0.0438(10) 0.0316(9) 0.0343(9) 0.0017(7) 0.0112(7) 0.0032(7)
C2 0.0536(12) 0.0533(11) 0.0370(10) -0.0019(9) 0.0097(9) 0.0021(8)
C3 0.0802(16) 0.0792(15) 0.0332(10) -0.0054(12) 0.0164(10) 0.0021(10)
C4 0.0790(16) 0.0881(17) 0.0552(14) -0.0065(13) 0.0346(12) 0.0133(12)
C5 0.0556(13) 0.0908(17) 0.0597(14) -0.0093(12) 0.0203(11) 0.0206(12)
C6 0.0492(12) 0.0646(12) 0.0421(11) -0.0050(10) 0.0097(9) 0.0119(9)
C7 0.0345(9) 0.0336(9) 0.0306(9) 0.0014(7) 0.0034(7) 0.0014(7)
C8 0.0398(10) 0.0387(9) 0.0286(9) 0.0014(7) 0.0052(7) 0.0016(7)
C9 0.0392(10) 0.0453(10) 0.0355(10) -0.0040(8) 0.0030(8) 0.0087(8)
C10 0.0423(11) 0.0698(13) 0.0540(12) -0.0001(10) 0.0104(9) 0.0010(10)
C11 0.0376(12) 0.0990(18) 0.0830(17) 0.0050(11) 0.0135(12) 0.0177(14)
C12 0.0410(13) 0.133(2) 0.0752(18) -0.0137(14) -0.0012(13) 0.0407(17)
C13 0.0637(16) 0.128(2) 0.0460(13) -0.0416(15) -0.0112(12) 0.0112(14)
C14 0.0566(13) 0.0784(14) 0.0430(11) -0.0212(11) 0.0047(10) -0.0017(10)
C15 0.0365(9) 0.0359(9) 0.0287(9) 0.0023(7) 0.0064(7) 0.0017(7)
O2 0.0600(9) 0.0364(7) 0.0816(10) -0.0005(6) 0.0295(8) -0.0085(6)
C17 0.0499(11) 0.0406(10) 0.0369(10) -0.0043(8) 0.0077(8) 0.0007(8)
C18 0.0671(14) 0.0420(11) 0.0510(12) -0.0099(10) 0.0078(10) -0.0007(9)
C19 0.0683(15) 0.0590(14) 0.0527(13) -0.0229(11) 0.0038(11) 0.0119(10)
C20 0.0508(12) 0.0781(16) 0.0574(13) -0.0135(11) 0.0160(10) 0.0157(11)
C21 0.0474(12) 0.0582(12) 0.0511(12) -0.0007(9) 0.0155(9) 0.0119(9)
C22 0.0400(10) 0.0412(10) 0.0304(9) -0.0014(7) 0.0052(7) 0.0049(7)
C23 0.0361(9) 0.0344(9) 0.0306(9) 0.0032(7) 0.0077(7) 0.0017(7)
C24 0.0354(9) 0.0315(8) 0.0317(9) 0.0019(7) 0.0075(7) 0.0007(7)
C25 0.0386(10) 0.0336(9) 0.0323(9) -0.0001(7) 0.0067(7) -0.0004(7)
C26 0.0361(10) 0.0492(11) 0.0298(9) -0.0017(8) 0.0045(7) -0.0003(7)
C27 0.0477(12) 0.0523(11) 0.0494(12) -0.0088(9) 0.0113(9) -0.0032(9)
C28 0.0628(15) 0.0766(15) 0.0662(15) -0.0275(12) 0.0177(12) -0.0068(12)
C29 0.0417(13) 0.124(2) 0.0783(17) -0.0230(15) 0.0107(12) -0.0044(16)
C30 0.0375(13) 0.104(2) 0.099(2) 0.0145(13) 0.0047(12) 0.0103(16)
C31 0.0408(12) 0.0642(13) 0.0651(14) 0.0062(9) 0.0032(10) 0.0074(10)
C32 0.0392(10) 0.0408(10) 0.0370(10) 0.0023(8) 0.0066(8) 0.0043(8)
C33 0.118(2) 0.113(2) 0.0290(11) 0.0323(17) 0.0092(12) -0.0018(12)
N1 0.0350(8) 0.0413(8) 0.0354(8) -0.0010(6) 0.0044(6) 0.0021(6)
N2 0.0343(8) 0.0374(8) 0.0305(7) -0.0002(6) 0.0051(6) 0.0046(6)
O1 0.0354(7) 0.0497(7) 0.0307(6) -0.0011(5) 0.0039(5) 0.0076(5)
C16 0.0434(10) 0.0387(10) 0.0429(10) 0.0022(8) 0.0132(8) 0.0009(8)
O3 0.0791(10) 0.0559(8) 0.0451(8) 0.0196(7) -0.0004(7) 0.0125(6)
O4 0.0785(10) 0.0661(9) 0.0288(7) 0.0220(7) 0.0082(6) -0.0019(6)

loop_
_atom_type_symbol
_atom_type_description
_atom_type_scat_dispersion_real
_atom_type_scat_dispersion_imag
_atom_type_scat_source
C C 0.0033 0.0016 'International Tables Vol C Tables 4.2.6.8 and 6.1.1.4'
H H 0.0000 0.0000 'International Tables Vol C Tables 4.2.6.8 and 6.1.1.4'
N N 0.0061 0.0033 'International Tables Vol C Tables 4.2.6.8 and 6.1.1.4'
O O 0.0106 0.0060 'International Tables Vol C Tables 4.2.6.8 and 6.1.1.4'

loop_
_geom_angle_atom_site_label_1
_geom_angle_atom_site_label_2
_geom_angle_atom_site_label_3
_geom_angle
C6 C1 C2 120.15(16)
C6 C1 N2 121.12(15)
C2 C1 N2 118.73(15)
C3 C2 C1 119.27(18)
C3 C2 H2 120.4
C1 C2 H2 120.4
C4 C3 C2 120.86(19)
C4 C3 H3 119.6
C2 C3 H3 119.6
C3 C4 C5 119.3(2)
C3 C4 H4 120.3
C5 C4 H4 120.3
C4 C5 C6 121.1(2)
C4 C5 H5 119.5
C6 C5 H5 119.5
C5 C6 C1 119.30(18)
C5 C6 H6 120.4
C1 C6 H6 120.4
O1 C7 N2 120.94(14)
O1 C7 C24 128.72(14)
N2 C7 C24 110.29(14)
O1 C8 C9 106.82(13)
O1 C8 C15 109.99(12)
C9 C8 C15 115.48(13)
O1 C8 H8 108.1
C9 C8 H8 108.1
C15 C8 H8 108.1
C14 C9 C10 118.36(18)
C14 C9 C8 119.10(17)
C10 C9 C8 122.54(16)
C11 C10 C9 120.9(2)
C11 C10 H10 119.5
C9 C10 H10 119.5
C12 C11 C10 120.0(2)
C12 C11 H11 120.0
C10 C11 H11 120.0
C11 C12 C13 120.2(2)
C11 C12 H12 119.9
C13 C12 H12 119.9
C12 C13 C14 120.5(2)
C12 C13 H13 119.8
C14 C13 H13 119.8
C9 C14 C13 119.9(2)
C9 C14 H14 120.0
C13 C14 H14 120.0
C16 C15 C32 109.52(13)
C16 C15 C23 109.22(13)
C32 C15 C23 110.59(13)
C16 C15 C8 110.55(14)
C32 C15 C8 107.64(13)
C23 C15 C8 109.31(12)
C17 O2 C16 119.54(13)
O2 C17 C22 123.89(15)
O2 C17 C18 115.69(16)
C22 C17 C18 120.38(18)
C19 C18 C17 120.47(19)
C19 C18 H18 119.8
C17 C18 H18 119.8
C18 C19 C20 120.14(19)
C18 C19 H19 119.9
C20 C19 H19 119.9
C19 C20 C21 119.2(2)
C19 C20 H20 120.4
C21 C20 H20 120.4
C20 C21 C22 121.58(19)
C20 C21 H21 119.2
C22 C21 H21 119.2
C21 C22 C17 118.11(16)
C21 C22 C23 122.26(16)
C17 C22 C23 119.60(16)
C22 C23 C24 116.12(13)
C22 C23 C15 108.25(13)
C24 C23 C15 106.87(13)
C22 C23 H23 108.5
C24 C23 H23 108.5
C15 C23 H23 108.5
C7 C24 C25 103.30(14)
C7 C24 C23 120.77(14)
C25 C24 C23 135.88(15)
N1 C25 C24 111.68(14)
N1 C25 C26 116.71(14)
C24 C25 C26 131.59(15)
C27 C26 C31 118.50(17)
C27 C26 C25 121.20(16)
C31 C26 C25 120.17(16)
C28 C27 C26 120.8(2)
C28 C27 H27 119.6
C26 C27 H27 119.6
C29 C28 C27 120.4(2)
C29 C28 H28 119.8
C27 C28 H28 119.8
C28 C29 C30 119.7(2)
C28 C29 H29 120.1
C30 C29 H29 120.1
C29 C30 C31 120.3(2)
C29 C30 H30 119.8
C31 C30 H30 119.8
C26 C31 C30 120.3(2)
C26 C31 H31 119.9
C30 C31 H31 119.9
O3 C32 O4 124.26(16)
O3 C32 C15 124.45(16)
O4 C32 C15 111.28(14)
O4 C33 H33A 109.5
O4 C33 H33B 109.5
H33A C33 H33B 109.5
O4 C33 H33C 109.5
H33A C33 H33C 109.5
H33B C33 H33C 109.5
C25 N1 N2 105.72(12)
C7 N2 N1 109.00(12)
C7 N2 C1 131.03(14)
N1 N2 C1 119.23(12)
C7 O1 C8 111.98(12)
O2 C16 C15 114.68(14)
O2 C16 H16A 108.6
C15 C16 H16A 108.6
O2 C16 H16B 108.6
C15 C16 H16B 108.6
H16A C16 H16B 107.6
C32 O4 C33 117.05(15)

loop_
_geom_bond_atom_site_label_1
_geom_bond_atom_site_label_2
_geom_bond_distance
C1 C6 1.375(2)
C1 C2 1.382(2)
C1 N2 1.422(2)
C2 C3 1.377(3)
C2 H2 0.9300
C3 C4 1.366(3)
C3 H3 0.9300
C4 C5 1.367(3)
C4 H4 0.9300
C5 C6 1.374(3)
C5 H5 0.9300
C6 H6 0.9300
C7 O1 1.3472(19)
C7 N2 1.355(2)
C7 C24 1.356(2)
C8 O1 1.4500(19)
C8 C9 1.496(2)
C8 C15 1.553(2)
C8 H8 0.9800
C9 C14 1.377(3)
C9 C10 1.386(3)
C10 C11 1.373(3)
C10 H10 0.9300
C11 C12 1.354(4)
C11 H11 0.9300
C12 C13 1.363(4)
C12 H12 0.9300
C13 C14 1.384(3)
C13 H13 0.9300
C14 H14 0.9300
C15 C16 1.517(2)
C15 C32 1.526(2)
C15 C23 1.549(2)
O2 C17 1.355(2)
O2 C16 1.420(2)
C17 C22 1.384(2)
C17 C18 1.384(3)
C18 C19 1.364(3)
C18 H18 0.9300
C19 C20 1.378(3)
C19 H19 0.9300
C20 C21 1.379(3)
C20 H20 0.9300
C21 C22 1.384(3)
C21 H21 0.9300
C22 C23 1.501(2)
C23 C24 1.513(2)
C23 H23 0.9800
C24 C25 1.420(2)
C25 N1 1.327(2)
C25 C26 1.478(2)
C26 C27 1.378(2)
C26 C31 1.379(3)
C27 C28 1.372(3)
C27 H27 0.9300
C28 C29 1.360(3)
C28 H28 0.9300
C29 C30 1.368(4)
C29 H29 0.9300
C30 C31 1.380(3)
C30 H30 0.9300
C31 H31 0.9300
C32 O3 1.190(2)
C32 O4 1.315(2)
C33 O4 1.455(2)
C33 H33A 0.9600
C33 H33B 0.9600
C33 H33C 0.9600
N1 N2 1.3772(19)
C16 H16A 0.9700
C16 H16B 0.9700

loop_
_geom_hbond_atom_site_label_D
_geom_hbond_atom_site_label_H
_geom_hbond_atom_site_label_A
_geom_hbond_site_symmetry_A
_geom_hbond_distance_DH
_geom_hbond_distance_HA
_geom_hbond_distance_DA
_geom_hbond_angle_DHA
C18 H18 N2 3_565 0.93 2.62 3.517(3) 163
C6 H6 O1 . 0.93 2.26 2.877(2) 123
C13 H13 Cg6 2_555 0.93 2.98 3.904(8) 174
C18 H18 Cg1 3_565 0.93 2.88 3.720(5) 150
C23 H23 Cg4 3_575 0.98 2.86 3.787(6) 159

loop_
_geom_torsion_atom_site_label_1
_geom_torsion_atom_site_label_2
_geom_torsion_atom_site_label_3
_geom_torsion_atom_site_label_4
_geom_torsion
C6 C1 C2 C3 0.4(3)
N2 C1 C2 C3 -179.34(17)
C1 C2 C3 C4 0.6(3)
C2 C3 C4 C5 -1.1(4)
C3 C4 C5 C6 0.6(4)
C4 C5 C6 C1 0.3(3)
C2 C1 C6 C5 -0.9(3)
N2 C1 C6 C5 178.87(17)
O1 C8 C9 C14 141.20(16)
C15 C8 C9 C14 -96.15(19)
O1 C8 C9 C10 -39.1(2)
C15 C8 C9 C10 83.5(2)
C14 C9 C10 C11 1.9(3)
C8 C9 C10 C11 -177.79(18)
C9 C10 C11 C12 0.7(3)
C10 C11 C12 C13 -2.6(4)
C11 C12 C13 C14 2.0(4)
C10 C9 C14 C13 -2.5(3)
C8 C9 C14 C13 177.18(18)
C12 C13 C14 C9 0.6(4)
O1 C8 C15 C16 54.65(17)
C9 C8 C15 C16 -66.31(18)
O1 C8 C15 C32 174.23(12)
C9 C8 C15 C32 53.27(18)
O1 C8 C15 C23 -65.61(16)
C9 C8 C15 C23 173.44(13)
C16 O2 C17 C22 2.7(3)
C16 O2 C17 C18 -175.26(15)
O2 C17 C18 C19 177.76(17)
C22 C17 C18 C19 -0.3(3)
C17 C18 C19 C20 -1.7(3)
C18 C19 C20 C21 1.6(3)
C19 C20 C21 C22 0.5(3)
C20 C21 C22 C17 -2.4(3)
C20 C21 C22 C23 179.53(16)
O2 C17 C22 C21 -175.60(16)
C18 C17 C22 C21 2.3(3)
O2 C17 C22 C23 2.5(3)
C18 C17 C22 C23 -179.60(16)
C21 C22 C23 C24 -93.1(2)
C17 C22 C23 C24 88.85(18)
C21 C22 C23 C15 146.77(16)
C17 C22 C23 C15 -31.3(2)
C16 C15 C23 C22 53.54(17)
C32 C15 C23 C22 -67.05(16)
C8 C15 C23 C22 174.61(13)
C16 C15 C23 C24 -72.22(16)
C32 C15 C23 C24 167.19(13)
C8 C15 C23 C24 48.85(16)
O1 C7 C24 C25 -178.27(15)
N2 C7 C24 C25 -0.76(17)
O1 C7 C24 C23 3.7(3)
N2 C7 C24 C23 -178.75(13)
C22 C23 C24 C7 -141.22(16)
C15 C23 C24 C7 -20.34(19)
C22 C23 C24 C25 41.6(3)
C15 C23 C24 C25 162.47(17)
C7 C24 C25 N1 0.66(18)
C23 C24 C25 N1 178.18(16)
C7 C24 C25 C26 179.51(17)
C23 C24 C25 C26 -3.0(3)
N1 C25 C26 C27 116.90(18)
C24 C25 C26 C27 -61.9(2)
N1 C25 C26 C31 -58.8(2)
C24 C25 C26 C31 122.4(2)
C31 C26 C27 C28 0.4(3)
C25 C26 C27 C28 -175.35(18)
C26 C27 C28 C29 -1.2(3)
C27 C28 C29 C30 1.0(4)
C28 C29 C30 C31 -0.2(4)
C27 C26 C31 C30 0.4(3)
C25 C26 C31 C30 176.2(2)
C29 C30 C31 C26 -0.5(4)
C16 C15 C32 O3 7.7(2)
C23 C15 C32 O3 128.08(18)
C8 C15 C32 O3 -112.56(19)
C16 C15 C32 O4 -173.82(14)
C23 C15 C32 O4 -53.41(18)
C8 C15 C32 O4 65.95(18)
C24 C25 N1 N2 -0.31(18)
C26 C25 N1 N2 -179.34(13)
O1 C7 N2 N1 178.36(13)
C24 C7 N2 N1 0.63(18)
O1 C7 N2 C1 8.5(3)
C24 C7 N2 C1 -169.21(15)
C25 N1 N2 C7 -0.18(17)
C25 N1 N2 C1 171.04(13)
C6 C1 N2 C7 -19.0(3)
C2 C1 N2 C7 160.76(16)
C6 C1 N2 N1 172.05(15)
C2 C1 N2 N1 -8.2(2)
N2 C7 O1 C8 165.39(14)
C24 C7 O1 C8 -17.3(2)
C9 C8 O1 C7 172.87(13)
C15 C8 O1 C7 46.85(17)
C17 O2 C16 C15 23.4(2)
C32 C15 C16 O2 69.47(18)
C23 C15 C16 O2 -51.78(18)
C8 C15 C16 O2 -172.09(13)
O3 C32 O4 C33 1.9(3)
C15 C32 O4 C33 -176.62(18)
